data_7010349
loop_
_publ_author_name
'Chisholm, Malcolm H.'
'Huffman, John C.'
'Phomphrai, Khamphee'

_publ_section_title
;
 Monomeric metal alkoxides and trialkyl siloxides:
 (BDI)Mg(OtBu)(THF&#x200A;) and (BDI)Zn(OSiPh3)(THF&#x200A;). Comments
 on single site catalysts for ring-opening polymerization of
 lactides&#x200A;&#x2020;
;
_journal_issue 3
_journal_name_full 'Journal of the Chemical Society, Dalton Transactions'
_journal_page_first 222
_journal_paper_doi 10.1039/b008158m
_journal_year 2001
_chemical_formula_sum 'C37 H58 Mg N2 O2'
_chemical_formula_weight 587.185
_space_group_IT_number 4
_symmetry_cell_setting monoclinic
_symmetry_space_group_name_Hall 'P 2yb'
_symmetry_space_group_name_H-M 'P 1 21 1'
_audit_creation_method 'minor manual editing of SDT2CIF v. 1.2 BETA  output'
_cell_angle_alpha 90
_cell_angle_beta 109.3453
_cell_angle_gamma 90
_cell_formula_units_Z 2
_cell_length_a 9.7999(3)
_cell_length_b 16.6069(5)
_cell_length_c 11.5815(3)
_cell_measurement_reflns_used 5583
_cell_measurement_temperature 112(2)
_cell_measurement_theta_max 25.35
_cell_measurement_theta_min 2.20
_cell_volume 1778.42(9)
_computing_cell_refinement 'SAINT (Bruker, 1999)'
_computing_data_collection 'SMART (Bruker, 1999)'
_computing_data_reduction 'SAINT (Bruker, 1999), XTEL (local package)'
_computing_molecular_graphics 'XTEL, local package'
_computing_publication_material 'XTEL, local package'
_computing_structure_refinement 'XTEL, local package'
_computing_structure_solution 'SHELXS-97 (Sheldrick, 1997)'
_diffrn_ambient_temperature 112(2)
_diffrn_detector 'CCD area detector'
_diffrn_detector_area_resol_mean 44.52
_diffrn_detector_type 'Bruker SMART 6000'
_diffrn_measured_fraction_theta_full 1
_diffrn_measured_fraction_theta_max 1
_diffrn_measurement_details '   0.30 degree frames measured for   5.15 seconds each'
_diffrn_measurement_device 'three-circle goniometer with fixed chi'
_diffrn_measurement_device_type 'Bruker Platform goniometer'
_diffrn_measurement_method '\w scans'
_diffrn_radiation_type 'Mo K\a'
_diffrn_radiation_wavelength 0.71073
_diffrn_reflns_av_R_equivalents 0.05
_diffrn_reflns_limit_h_max 12
_diffrn_reflns_limit_h_min -11
_diffrn_reflns_limit_k_max 21
_diffrn_reflns_limit_k_min -21
_diffrn_reflns_limit_l_max 15
_diffrn_reflns_limit_l_min -15
_diffrn_reflns_number 27240
_diffrn_reflns_theta_full 27.5319
_diffrn_reflns_theta_max 27.5319
_diffrn_reflns_theta_min 2.20254
_diffrn_standards_decay_% 0.0
_diffrn_standards_interval_time 208
_diffrn_standards_number 5584
_exptl_absorpt_coefficient_mu 0.0822
_exptl_absorpt_correction_T_max 1.000000
_exptl_absorpt_correction_T_min 0.864855
_exptl_absorpt_correction_type semi-empirical
_exptl_absorpt_process_details SADABS
_exptl_crystal_colour colorless
_exptl_crystal_density_diffrn 1.097
_exptl_crystal_density_method 'not measured'
_exptl_crystal_description irregular
_exptl_crystal_F_000 644
_exptl_crystal_size_max .4
_exptl_crystal_size_mid .4
_exptl_crystal_size_min .15
_refine_diff_density_max 0.19
_refine_diff_density_min -0.18
_refine_ls_abs_structure_details none
_refine_ls_extinction_coef 0.00000043(13)
_refine_ls_extinction_expression
;                                                                               
Larson, A. C. (1967).  Acta Cryst. 23, p. 664.  Eq. (3)                         
;
_refine_ls_extinction_method Zachariasen
_refine_ls_goodness_of_fit_ref 0.6332
_refine_ls_matrix_type full
_refine_ls_number_parameters 579
_refine_ls_number_reflns 5047
_refine_ls_R_factor_gt 0.0327
_refine_ls_shift/su_max 0.0474
_refine_ls_structure_factor_coef F
_refine_ls_weighting_details w^-1^=\s^2^(F)+(.07F)^2^
_refine_ls_weighting_scheme calc
_refine_ls_wR_factor_ref 0.0327
_reflns_number_gt 5047
_reflns_number_total 8177
_reflns_threshold_expression 'Fo^2^> 2.33\s(Fo^2^)'
_cod_data_source_file b008158m.txt
_cod_data_source_block MSC00049
_cod_original_sg_symbol_H-M 'P 21'
_cod_original_formula_sum 'C37 H58 Mg1 N2 O2'
_cod_database_code 7010349

loop_
_symmetry_equiv_pos_as_xyz
x,y,z
-x,1/2+y,-z

loop_
_atom_site_label
_atom_site_type_symbol
_atom_site_fract_x
_atom_site_fract_y
_atom_site_fract_z
_atom_site_U_iso_or_equiv
_atom_site_adp_type
_atom_site_occupancy
_atom_site_disorder_group
_atom_site_disorder_assembly
Mg1 MG 0.60317(10) 0.4262 0.21520(8) 0.0222(3) Uani 1 0 .
N2 N 0.5965(2) 0.39515(14) 0.38490(19) 0.0211(8) Uani 1 0 .
C3 C 0.5237(3) 0.32856(17) 0.3884(2) 0.0235(10) Uani 1 0 .
C4 C 0.4938(3) 0.26802(17) 0.2989(2) 0.0241(10) Uani 1 0 .
C5 C 0.5547(3) 0.25453(17) 0.2062(2) 0.0231(9) Uani 1 0 .
N6 N 0.6351(2) 0.30856(14) 0.17408(19) 0.0224(8) Uani 1 0 .
C7 C 0.4684(4) 0.3142(2) 0.4946(3) 0.0299(12) Uani 1 0 .
C8 C 0.5230(4) 0.1741(2) 0.1423(3) 0.0329(13) Uani 1 0 .
C9 C 0.6427(3) 0.44578(16) 0.4922(2) 0.0219(9) Uani 1 0 .
C10 C 0.5520(3) 0.50661(18) 0.5101(3) 0.0280(11) Uani 1 0 .
C11 C 0.6020(4) 0.55396(19) 0.6154(3) 0.0299(12) Uani 1 0 .
C12 C 0.7355(4) 0.5416(2) 0.7004(3) 0.0317(12) Uani 1 0 .
C13 C 0.8254(3) 0.4832(2) 0.6805(3) 0.0312(11) Uani 1 0 .
C14 C 0.7830(3) 0.43521(19) 0.5768(2) 0.0268(10) Uani 1 0 .
C15 C 0.4044(3) 0.5239(2) 0.4178(3) 0.0374(12) Uani 1 0 .
C16 C 0.4112(6) 0.5975(3) 0.3426(4) 0.0619(19) Uani 1 0 .
C17 C 0.2896(5) 0.5338(4) 0.4799(5) 0.069(2) Uani 1 0 .
C18 C 0.8866(3) 0.3749(2) 0.5541(3) 0.0331(12) Uani 1 0 .
C19 C 1.0410(4) 0.4063(3) 0.5940(4) 0.0528(17) Uani 1 0 .
C20 C 0.8789(6) 0.2941(3) 0.6106(5) 0.063(2) Uani 1 0 .
C21 C 0.7180(3) 0.28461(17) 0.0977(3) 0.0251(10) Uani 1 0 .
C22 C 0.6622(3) 0.29806(18) -0.0298(3) 0.0293(11) Uani 1 0 .
C23 C 0.7493(4) 0.2773(2) -0.0995(3) 0.0375(13) Uani 1 0 .
C24 C 0.8849(4) 0.2454(2) -0.0473(3) 0.0398(14) Uani 1 0 .
C25 C 0.9380(4) 0.2331(2) 0.0771(3) 0.0353(13) Uani 1 0 .
C26 C 0.8565(3) 0.25278(18) 0.1523(3) 0.0287(11) Uani 1 0 .
C27 C 0.5141(4) 0.3326(2) -0.0936(3) 0.0337(12) Uani 1 0 .
C28 C 0.5230(5) 0.4122(2) -0.1558(3) 0.0416(14) Uani 1 0 .
C29 C 0.4162(4) 0.2738(3) -0.1856(3) 0.0450(15) Uani 1 0 .
C30 C 0.9208(4) 0.2395(2) 0.2895(3) 0.0366(13) Uani 1 0 .
C31 C 1.0803(4) 0.2639(3) 0.3426(4) 0.0471(15) Uani 1 0 .
C32 C 0.9053(5) 0.1526(3) 0.3250(4) 0.0521(17) Uani 1 0 .
O33 O 0.6877(2) 0.51585(13) 0.17353(18) 0.0315(8) Uani 1 0 .
C34 C 0.8287(3) 0.54209(18) 0.1954(3) 0.0331(11) Uani 1 0 .
C35 C 0.8355(5) 0.5908(3) 0.0868(5) 0.061(2) Uani 1 0 .
C36 C 0.9315(4) 0.4703(2) 0.2169(4) 0.0438(15) Uani 1 0 .
C37 C 0.8737(5) 0.5951(3) 0.3104(5) 0.0618(19) Uani 1 0 .
O38 O 0.3919(2) 0.45063(12) 0.11630(16) 0.0292(7) Uani 1 0 .
C39 C 0.2649(3) 0.4006(2) 0.0991(3) 0.0346(11) Uani 1 0 .
C40 C 0.1518(4) 0.4316(3) -0.0124(3) 0.0569(14) Uani 1 0 .
C41 C 0.1909(4) 0.5172(3) -0.0154(5) 0.090(2) Uani 1 0 .
C42 C 0.3500(4) 0.52148(19) 0.0379(3) 0.0368(12) Uani 1 0 .
H1 H 0.429(3) 0.2301(18) 0.307(2) 0.025(8) Uiso 1 0 .
H2 H 0.411(3) 0.3566(19) 0.505(3) 0.034(9) Uiso 1 0 .
H3 H 0.419(3) 0.2629(19) 0.484(2) 0.033(8) Uiso 1 0 .
H4 H 0.551(3) 0.3134(18) 0.569(3) 0.035(9) Uiso 1 0 .
H5 H 0.478(4) 0.140(3) 0.174(4) 0.077(14) Uiso 1 0 .
H6 H 0.473(5) 0.182(3) 0.056(4) 0.092(16) Uiso 1 0 .
H7 H 0.603(5) 0.155(3) 0.117(4) 0.083(14) Uiso 1 0 .
H8 H 0.545(3) 0.5932(18) 0.632(2) 0.026(8) Uiso 1 0 .
H9 H 0.765(3) 0.5707(19) 0.767(3) 0.039(9) Uiso 1 0 .
H10 H 0.918(3) 0.4784(18) 0.739(3) 0.037(9) Uiso 1 0 .
H11 H 0.378(3) 0.4785(19) 0.358(3) 0.036(9) Uiso 1 0 .
H12 H 0.436(4) 0.642(3) 0.394(3) 0.065(12) Uiso 1 0 .
H13 H 0.487(4) 0.593(3) 0.305(4) 0.075(15) Uiso 1 0 .
H14 H 0.312(4) 0.606(2) 0.278(3) 0.050(10) Uiso 1 0 .
H15 H 0.311(4) 0.588(3) 0.528(4) 0.082(14) Uiso 1 0 .
H16 H 0.202(5) 0.533(3) 0.418(4) 0.095(16) Uiso 1 0 .
H17 H 0.283(4) 0.490(3) 0.531(4) 0.074(16) Uiso 1 0 .
H18 H 0.858(3) 0.3674(17) 0.466(3) 0.027(8) Uiso 1 0 .
H19 H 1.080(4) 0.403(2) 0.677(3) 0.059(12) Uiso 1 0 .
H20 H 1.107(4) 0.370(2) 0.566(3) 0.068(12) Uiso 1 0 .
H21 H 1.047(4) 0.461(3) 0.556(4) 0.086(15) Uiso 1 0 .
H22 H 0.778(4) 0.265(2) 0.572(3) 0.070(13) Uiso 1 0 .
H23 H 0.947(4) 0.257(2) 0.599(3) 0.051(10) Uiso 1 0 .
H24 H 0.903(4) 0.295(2) 0.701(3) 0.055(11) Uiso 1 0 .
H25 H 0.716(3) 0.2833(16) -0.184(3) 0.026(8) Uiso 1 0 .
H26 H 0.937(3) 0.2329(18) -0.095(3) 0.032(8) Uiso 1 0 .
H27 H 1.034(3) 0.2095(15) 0.115(2) 0.016(7) Uiso 1 0 .
H28 H 0.469(3) 0.3458(16) -0.041(2) 0.021(7) Uiso 1 0 .
H29 H 0.581(3) 0.4495(19) -0.098(3) 0.045(10) Uiso 1 0 .
H30 H 0.566(3) 0.4050(18) -0.218(3) 0.039(9) Uiso 1 0 .
H31 H 0.426(4) 0.436(2) -0.195(3) 0.049(10) Uiso 1 0 .
H32 H 0.317(4) 0.296(2) -0.226(3) 0.050(10) Uiso 1 0 .
H33 H 0.457(3) 0.262(2) -0.253(3) 0.050(10) Uiso 1 0 .
H34 H 0.409(3) 0.221(2) -0.154(3) 0.042(10) Uiso 1 0 .
H35 H 0.867(3) 0.2705(19) 0.326(3) 0.039(9) Uiso 1 0 .
H36 H 1.113(4) 0.260(2) 0.432(4) 0.063(11) Uiso 1 0 .
H37 H 1.142(4) 0.225(2) 0.309(3) 0.050(10) Uiso 1 0 .
H38 H 1.096(4) 0.315(2) 0.321(3) 0.052(11) Uiso 1 0 .
H39 H 0.810(4) 0.133(2) 0.301(3) 0.060(12) Uiso 1 0 .
H40 H 0.966(4) 0.114(2) 0.286(3) 0.056(11) Uiso 1 0 .
H41 H 0.938(4) 0.148(2) 0.405(4) 0.062(12) Uiso 1 0 .
H42 H 0.944(5) 0.610(2) 0.099(4) 0.085(14) Uiso 1 0 .
H43 H 0.819(5) 0.555(3) 0.016(4) 0.090(17) Uiso 1 0 .
H44 H 0.774(5) 0.637(3) 0.081(4) 0.081(14) Uiso 1 0 .
H45 H 0.927(3) 0.438(2) 0.292(3) 0.060(11) Uiso 1 0 .
H46 H 0.901(4) 0.432(3) 0.143(3) 0.067(11) Uiso 1 0 .
H47 H 1.035(4) 0.4902(19) 0.231(3) 0.043(9) Uiso 1 0 .
H48 H 0.876(5) 0.555(3) 0.381(4) 0.113(19) Uiso 1 0 .
H49 H 0.969(4) 0.618(2) 0.324(3) 0.055(11) Uiso 1 0 .
H50 H 0.801(4) 0.635(2) 0.296(3) 0.060(12) Uiso 1 0 .
H51 H 0.2858 0.346 0.0876 0.0475 Uiso 1 0 .
H52 H 0.2329 0.4049 0.1679 0.0475 Uiso 1 0 .
H53 H 0.1568 0.4062 -0.0842 0.0699 Uiso 1 0 .
H54 H 0.0574 0.4245 -0.0074 0.0699 Uiso 1 0 .
H55 H 0.1535 0.5404 -0.0901 0.1068 Uiso 1 0 .
H56 H 0.1498 0.5471 0.0425 0.1068 Uiso 1 0 .
H57 H 0.3822 0.5692 0.083 0.0492 Uiso 1 0 .
H58 H 0.3881 0.5185 -0.0277 0.0492 Uiso 1 0 .

loop_
_atom_site_aniso_label
_atom_site_aniso_U_11
_atom_site_aniso_U_22
_atom_site_aniso_U_33
_atom_site_aniso_U_12
_atom_site_aniso_U_13
_atom_site_aniso_U_23
Mg1 0.0272(5) 0.0207(6) 0.0197(5) -0.0013(4) 0.0089(4) 0.0004(4)
N2 0.0234(13) 0.0219(13) 0.0185(11) -0.0004(10) 0.0078(10) 0.0004(10)
C3 0.0230(15) 0.0253(16) 0.0215(14) 0.0049(12) 0.0067(12) 0.0037(12)
C4 0.0279(16) 0.0191(15) 0.0256(15) -0.0040(12) 0.0092(13) 0.0029(12)
C5 0.0270(15) 0.0222(15) 0.0182(14) -0.0001(12) 0.0051(12) 0.0011(12)
N6 0.0275(13) 0.0226(13) 0.0179(12) 0.0017(11) 0.0088(10) -0.0016(10)
C7 0.040(2) 0.0277(19) 0.0264(18) -0.0047(16) 0.0165(15) -0.0013(14)
C8 0.049(2) 0.0245(18) 0.0292(18) -0.0044(16) 0.0182(16) -0.0046(14)
C9 0.0289(15) 0.0211(15) 0.0172(13) -0.0019(12) 0.0095(11) 0.0014(11)
C10 0.0339(17) 0.0263(17) 0.0266(16) -0.0009(13) 0.0136(13) 0.0008(13)
C11 0.0399(19) 0.0235(17) 0.0311(17) -0.0002(14) 0.0183(15) -0.0047(13)
C12 0.043(2) 0.0305(18) 0.0224(16) -0.0088(15) 0.0115(14) -0.0098(14)
C13 0.0291(18) 0.040(2) 0.0215(15) -0.0042(14) 0.0038(13) -0.0017(14)
C14 0.0321(16) 0.0293(17) 0.0207(14) 0.0002(14) 0.0111(12) 0.0009(13)
C15 0.0374(19) 0.037(2) 0.0313(17) 0.0117(15) 0.0030(14) -0.0101(16)
C16 0.084(4) 0.039(2) 0.042(2) 0.017(2) -0.007(2) -0.003(2)
C17 0.036(2) 0.112(5) 0.054(3) 0.020(3) 0.008(2) -0.021(3)
C18 0.0322(18) 0.044(2) 0.0203(16) 0.0070(15) 0.0054(13) 0.0000(14)
C19 0.035(2) 0.074(4) 0.050(2) 0.009(2) 0.0128(18) -0.012(2)
C20 0.077(3) 0.041(2) 0.091(4) 0.026(2) 0.054(3) 0.019(2)
C21 0.0322(17) 0.0180(15) 0.0277(15) -0.0045(12) 0.0137(13) -0.0043(12)
C22 0.0363(18) 0.0279(17) 0.0276(16) -0.0025(14) 0.0157(14) -0.0017(13)
C23 0.052(2) 0.040(2) 0.0261(18) 0.0037(16) 0.0199(16) 0.0036(15)
C24 0.049(2) 0.041(2) 0.040(2) 0.0073(17) 0.0294(18) 0.0019(16)
C25 0.0327(19) 0.0334(19) 0.042(2) 0.0091(15) 0.0154(16) 0.0000(15)
C26 0.0353(18) 0.0236(16) 0.0280(16) 0.0012(14) 0.0115(14) -0.0020(13)
C27 0.040(2) 0.044(2) 0.0207(15) 0.0055(15) 0.0157(15) 0.0008(14)
C28 0.049(2) 0.042(2) 0.0323(18) 0.0041(18) 0.0112(17) -0.0028(16)
C29 0.045(2) 0.056(3) 0.0302(19) -0.0061(19) 0.0082(18) 0.0030(18)
C30 0.039(2) 0.040(2) 0.0310(18) 0.0152(16) 0.0123(16) -0.0009(15)
C31 0.048(2) 0.041(2) 0.043(2) 0.0038(19) 0.0017(18) -0.0044(19)
C32 0.052(3) 0.066(3) 0.033(2) 0.002(2) 0.007(2) 0.018(2)
O33 0.0337(12) 0.0292(13) 0.0317(12) -0.0089(10) 0.0109(9) 0.0023(9)
C34 0.0307(18) 0.0239(17) 0.0391(18) -0.0054(13) 0.0042(14) 0.0002(14)
C35 0.044(3) 0.059(3) 0.086(4) 0.003(2) 0.031(2) 0.031(3)
C36 0.039(2) 0.0279(19) 0.061(3) -0.0001(15) 0.0125(19) -0.0013(18)
C37 0.039(3) 0.040(2) 0.082(3) 0.005(2) -0.012(2) -0.019(2)
O38 0.0285(11) 0.0293(13) 0.0283(11) 0.0012(9) 0.0075(9) 0.0087(9)
C39 0.0260(17) 0.041(2) 0.0348(17) -0.0041(13) 0.0077(13) 0.0042(14)
C40 0.042(2) 0.069(3) 0.046(2) -0.012(2) -0.0041(16) 0.016(2)
C41 0.055(3) 0.064(3) 0.112(4) -0.008(2) -0.024(2) 0.044(3)
C42 0.049(2) 0.0293(18) 0.0293(17) 0.0064(15) 0.0092(15) 0.0090(14)

loop_
_atom_type_symbol
_atom_type_description
_atom_type_scat_dispersion_real
_atom_type_scat_dispersion_imag
_atom_type_scat_source
MG Mg 0.042 -0.036 'International Tables Vol. IV (1974) Table 2.2B'
O O 0.008 -0.006 'International Tables Vol. IV (1974) Table 2.2B'
N N 0.004 -0.003 'International Tables Vol. IV (1974) Table 2.2B'
C C 0.002 -0.002 'International Tables Vol. IV (1974) Table 2.2B'
H H 0 0 'International Tables Vol. IV (1974) Table 2.2B'

loop_
_geom_angle_atom_site_label_1
_geom_angle_atom_site_label_2
_geom_angle_atom_site_label_3
_geom_angle
_geom_angle_site_symmetry_1
_geom_angle_site_symmetry_2
_geom_angle_site_symmetry_3
_geom_angle_publ_flag
O33 Mg1 O38 98.77(9) . . . no
O33 Mg1 N2 127.78(10) . . . no
O33 Mg1 N6 126.13(10) . . . no
O38 Mg1 N2 103.79(9) . . . no
O38 Mg1 N6 105.15(9) . . . no
N2 Mg1 N6 92.20(9) . . . no
Mg1 O33 C34 135.32(18) . . . no
Mg1 O38 C39 128.65(16) . . . no
Mg1 O38 C42 122.12(17) . . . no
C39 O38 C42 108.9(2) . . . no
Mg1 N2 C3 115.32(17) . . . no
Mg1 N2 C9 125.26(16) . . . no
C3 N2 C9 118.6(2) . . . no
Mg1 N6 C5 115.29(17) . . . no
Mg1 N6 C21 124.28(17) . . . no
C5 N6 C21 119.6(2) . . . no
N2 C3 C4 123.9(2) . . . no
N2 C3 C7 119.8(2) . . . no
C4 C3 C7 116.3(2) . . . no
C3 C4 C5 129.7(3) . . . no
C3 C4 H1 113.1(17) . . . no
C5 C4 H1 117.0(17) . . . no
N6 C5 C4 123.2(2) . . . no
N6 C5 C8 120.4(3) . . . no
C4 C5 C8 116.4(3) . . . no
C3 C7 H2 112.3(19) . . . no
C3 C7 H3 109.4(17) . . . no
C3 C7 H4 107.8(17) . . . no
H2 C7 H3 113(2) . . . no
H2 C7 H4 105(3) . . . no
H3 C7 H4 110(2) . . . no
C5 C8 H5 114(3) . . . no
C5 C8 H6 110(3) . . . no
C5 C8 H7 112(3) . . . no
H5 C8 H6 112(4) . . . no
H5 C8 H7 120(4) . . . no
H6 C8 H7 86(3) . . . no
N2 C9 C10 120.9(2) . . . no
N2 C9 C14 118.7(2) . . . no
C10 C9 C14 120.4(2) . . . no
C9 C10 C11 118.6(3) . . . no
C9 C10 C15 122.3(3) . . . no
C11 C10 C15 119.1(3) . . . no
C10 C11 C12 121.3(3) . . . no
C10 C11 H8 121.3(18) . . . no
C12 C11 H8 117.3(17) . . . no
C11 C12 C13 119.8(3) . . . no
C11 C12 H9 121(2) . . . no
C13 C12 H9 120(2) . . . no
C12 C13 C14 121.6(3) . . . no
C12 C13 H10 117.1(19) . . . no
C14 C13 H10 121.2(19) . . . no
C9 C14 C13 118.3(3) . . . no
C9 C14 C18 121.3(2) . . . no
C13 C14 C18 120.4(3) . . . no
C10 C15 C16 110.2(3) . . . no
C10 C15 C17 111.6(3) . . . no
C10 C15 H11 108.2(17) . . . no
C16 C15 C17 111.2(4) . . . no
C16 C15 H11 105.2(17) . . . no
C17 C15 H11 110.2(17) . . . no
C15 C16 H12 109(2) . . . no
C15 C16 H13 112(3) . . . no
C15 C16 H14 108.7(19) . . . no
H12 C16 H13 105(4) . . . no
H12 C16 H14 110(3) . . . no
H13 C16 H14 112(3) . . . no
C15 C17 H15 107(2) . . . no
C15 C17 H16 106(3) . . . no
C15 C17 H17 115(3) . . . no
H15 C17 H16 113(4) . . . no
H15 C17 H17 112(4) . . . no
H16 C17 H17 104(4) . . . no
C14 C18 C19 112.2(3) . . . no
C14 C18 C20 112.5(3) . . . no
C14 C18 H18 107.1(17) . . . no
C19 C18 C20 111.2(3) . . . no
C19 C18 H18 105.7(16) . . . no
C20 C18 H18 107.7(17) . . . no
C18 C19 H19 109(2) . . . no
C18 C19 H20 112(2) . . . no
C18 C19 H21 112(2) . . . no
H19 C19 H20 103(3) . . . no
H19 C19 H21 116(3) . . . no
H20 C19 H21 105(3) . . . no
C18 C20 H22 113(2) . . . no
C18 C20 H23 112(2) . . . no
C18 C20 H24 115(2) . . . no
H22 C20 H23 104(3) . . . no
H22 C20 H24 109(3) . . . no
H23 C20 H24 103(3) . . . no
N6 C21 C22 119.7(2) . . . no
N6 C21 C26 119.1(2) . . . no
C22 C21 C26 121.0(2) . . . no
C21 C22 C23 117.7(3) . . . no
C21 C22 C27 123.3(2) . . . no
C23 C22 C27 118.9(3) . . . no
C22 C23 C24 121.9(3) . . . no
C22 C23 H25 120.6(17) . . . no
C24 C23 H25 117.5(17) . . . no
C23 C24 C25 119.6(3) . . . no
C23 C24 H26 119.3(19) . . . no
C25 C24 H26 121.1(19) . . . no
C24 C25 C26 121.4(3) . . . no
C24 C25 H27 120.1(15) . . . no
C26 C25 H27 118.5(15) . . . no
C21 C26 C25 118.3(3) . . . no
C21 C26 C30 122.2(3) . . . no
C25 C26 C30 119.5(3) . . . no
C22 C27 C28 111.4(3) . . . no
C22 C27 C29 112.3(3) . . . no
C22 C27 H28 112.1(17) . . . no
C28 C27 C29 110.2(3) . . . no
C28 C27 H28 103.1(18) . . . no
C29 C27 H28 107.2(18) . . . no
C27 C28 H29 110.3(18) . . . no
C27 C28 H30 110.8(19) . . . no
C27 C28 H31 111(2) . . . no
H29 C28 H30 108(3) . . . no
H29 C28 H31 109(3) . . . no
H30 C28 H31 107(2) . . . no
C27 C29 H32 113(2) . . . no
C27 C29 H33 110.2(19) . . . no
C27 C29 H34 115(2) . . . no
H32 C29 H33 107(3) . . . no
H32 C29 H34 109(3) . . . no
H33 C29 H34 103(3) . . . no
C26 C30 C31 113.3(3) . . . no
C26 C30 C32 112.1(3) . . . no
C26 C30 H35 107.1(19) . . . no
C31 C30 C32 108.8(3) . . . no
C31 C30 H35 109.2(19) . . . no
C32 C30 H35 106.1(19) . . . no
C30 C31 H36 110(2) . . . no
C30 C31 H37 109.3(18) . . . no
C30 C31 H38 112(2) . . . no
H36 C31 H37 109(3) . . . no
H36 C31 H38 109(3) . . . no
H37 C31 H38 108(3) . . . no
C30 C32 H39 115(2) . . . no
C30 C32 H40 109.8(19) . . . no
C30 C32 H41 109(3) . . . no
H39 C32 H40 107(3) . . . no
H39 C32 H41 106(3) . . . no
H40 C32 H41 109(3) . . . no
O33 C34 C35 109.3(3) . . . no
O33 C34 C36 110.3(3) . . . no
O33 C34 C37 108.7(3) . . . no
C35 C34 C36 110.1(3) . . . no
C35 C34 C37 109.6(4) . . . no
C36 C34 C37 108.8(3) . . . no
C34 C35 H42 111(2) . . . no
C34 C35 H43 109(3) . . . no
C34 C35 H44 107(3) . . . no
H42 C35 H43 100(3) . . . no
H42 C35 H44 110(3) . . . no
H43 C35 H44 120(4) . . . no
C34 C36 H45 110(2) . . . no
C34 C36 H46 110(2) . . . no
C34 C36 H47 109.8(18) . . . no
H45 C36 H46 108(3) . . . no
H45 C36 H47 110(2) . . . no
H46 C36 H47 109(3) . . . no
C34 C37 H48 104(3) . . . no
C34 C37 H49 110(2) . . . no
C34 C37 H50 105(2) . . . no
H48 C37 H49 111(3) . . . no
H48 C37 H50 114(4) . . . no
H49 C37 H50 113(3) . . . no
O38 C39 C40 106.2(2) . . . no
O38 C39 H51 110.5(3) . . . no
O38 C39 H52 110.4(3) . . . no
C40 C39 H51 110.0(3) . . . no
C40 C39 H52 110.1(3) . . . no
H51 C39 H52 109.5(3) . . . no
C39 C40 C41 103.2(3) . . . no
C39 C40 H53 111.6(4) . . . no
C39 C40 H54 111.3(3) . . . no
C41 C40 H53 108.6(4) . . . no
C41 C40 H54 112.7(4) . . . no
H53 C40 H54 109.4(3) . . . no
C40 C41 C42 106.4(3) . . . no
C40 C41 H55 114.0(4) . . . no
C40 C41 H56 107.0(4) . . . no
C42 C41 H55 114.5(4) . . . no
C42 C41 H56 107.1(4) . . . no
H55 C41 H56 107.4(4) . . . no
O38 C42 C41 105.2(3) . . . no
O38 C42 H57 111.0(3) . . . no
O38 C42 H58 110.6(3) . . . no
C41 C42 H57 112.6(3) . . . no
C41 C42 H58 107.7(3) . . . no
H57 C42 H58 109.7(3) . . . no

loop_
_geom_bond_atom_site_label_1
_geom_bond_atom_site_label_2
_geom_bond_distance
_geom_bond_site_symmetry_1
_geom_bond_site_symmetry_2
_geom_bond_publ_flag
Mg1 O33 1.844(2) . . no
Mg1 O38 2.048(2) . . no
Mg1 N2 2.054(2) . . no
Mg1 N6 2.059(2) . . no
O33 C34 1.390(3) . . no
O38 C39 1.454(3) . . no
O38 C42 1.460(3) . . no
N2 C3 1.324(3) . . no
N2 C9 1.443(3) . . no
N6 C5 1.326(3) . . no
N6 C21 1.442(3) . . no
C3 C4 1.404(4) . . no
C3 C7 1.518(4) . . no
C4 C5 1.408(4) . . no
C4 H1 0.92(3) . . no
C5 C8 1.509(4) . . no
C7 H2 0.93(3) . . no
C7 H3 0.97(3) . . no
C7 H4 0.97(3) . . no
C8 H5 0.87(4) . . no
C8 H6 0.96(4) . . no
C8 H7 0.97(5) . . no
C9 C10 1.405(4) . . no
C9 C14 1.411(4) . . no
C10 C11 1.396(4) . . no
C10 C15 1.514(4) . . no
C11 C12 1.367(4) . . no
C11 H8 0.92(3) . . no
C12 C13 1.380(4) . . no
C12 H9 0.87(3) . . no
C13 C14 1.386(4) . . no
C13 H10 0.94(3) . . no
C14 C18 1.510(4) . . no
C15 C16 1.515(5) . . no
C15 C17 1.532(5) . . no
C15 H11 1.00(3) . . no
C16 H12 0.93(4) . . no
C16 H13 0.98(4) . . no
C16 H14 1.02(3) . . no
C17 H15 1.03(5) . . no
C17 H16 0.92(5) . . no
C17 H17 0.96(4) . . no
C18 C19 1.521(5) . . no
C18 C20 1.506(5) . . no
C18 H18 0.97(3) . . no
C19 H19 0.91(4) . . no
C19 H20 1.01(4) . . no
C19 H21 1.01(5) . . no
C20 H22 1.06(4) . . no
C20 H23 0.95(4) . . no
C20 H24 0.99(4) . . no
C21 C22 1.412(4) . . no
C21 C26 1.398(4) . . no
C22 C23 1.398(4) . . no
C22 C27 1.507(4) . . no
C23 C24 1.371(5) . . no
C23 H25 0.92(3) . . no
C24 C25 1.375(4) . . no
C24 H26 0.89(3) . . no
C25 C26 1.401(4) . . no
C25 H27 0.98(3) . . no
C26 C30 1.519(4) . . no
C27 C28 1.523(5) . . no
C27 C29 1.528(5) . . no
C27 H28 0.89(3) . . no
C28 H29 0.95(3) . . no
C28 H30 0.95(3) . . no
C28 H31 0.99(3) . . no
C29 H32 1.00(3) . . no
C29 H33 1.00(3) . . no
C29 H34 0.96(4) . . no
C30 C31 1.532(5) . . no
C30 C32 1.522(5) . . no
C30 H35 0.93(3) . . no
C31 H36 0.98(4) . . no
C31 H37 1.04(3) . . no
C31 H38 0.92(4) . . no
C32 H39 0.94(4) . . no
C32 H40 1.07(4) . . no
C32 H41 0.88(4) . . no
C34 C35 1.516(5) . . no
C34 C36 1.527(4) . . no
C34 C37 1.534(5) . . no
C35 H42 1.07(4) . . no
C35 H43 0.98(5) . . no
C35 H44 0.96(4) . . no
C36 H45 1.03(4) . . no
C36 H46 1.02(4) . . no
C36 H47 1.03(3) . . no
C37 H48 1.05(5) . . no
C37 H49 0.97(4) . . no
C37 H50 0.95(4) . . no
C39 C40 1.488(4) . . no
C39 H51 0.949(3) . . no
C39 H52 0.950(3) . . no
C40 C41 1.475(6) . . no
C40 H53 0.948(4) . . no
C40 H54 0.954(4) . . no
C41 C42 1.476(5) . . no
C41 H55 0.906(4) . . no
C41 H56 1.018(6) . . no
C42 H57 0.945(3) . . no
C42 H58 0.952(3) . . no
